data_7014409
loop_
_publ_author_name
'Jaafar, Hassen'
'Vileno, Bertrand'
'Thibon, Aurore'
'Mandon, Dominique'

_publ_section_title
;
 Tuning the conversion of cyclohexane into cyclohexanol/one by
 molecular dioxygen, protons and reducing agents at a single
 non-porphyrinic iron centre and chemical versatility of the
 tris(2-pyridylmethyl)amine TPAFe(II)Cl2 complex in mild oxidation
 chemistry.
;
_journal_issue 1
_journal_name_full 'Dalton transactions (Cambridge, England : 2003)'
_journal_page_first 92
_journal_page_last 106
_journal_paper_doi 10.1039/c0dt00756k
_journal_volume 40
_journal_year 2011
_chemical_formula_moiety 'C18 H15 Cl5 Fe N4'
_chemical_formula_sum 'C18 H15 Cl5 Fe N4'
_chemical_formula_weight 520.44
_chemical_name_systematic
;
?
;
_space_group_IT_number 2
_symmetry_cell_setting triclinic
_symmetry_space_group_name_Hall '-P 1'
_symmetry_space_group_name_H-M 'P -1'
_atom_sites_solution_hydrogens geom
_atom_sites_solution_primary direct
_atom_sites_solution_secondary difmap
_audit_creation_method SHELXL-97
_cell_angle_alpha 86.774(3)
_cell_angle_beta 75.367(4)
_cell_angle_gamma 78.051(4)
_cell_formula_units_Z 2
_cell_length_a 8.6446(5)
_cell_length_b 11.4985(9)
_cell_length_c 13.3214(9)
_cell_measurement_reflns_used 18532
_cell_measurement_temperature 173(2)
_cell_measurement_theta_max 27.485
_cell_measurement_theta_min 0.998
_cell_volume 1253.42(15)
_computing_cell_refinement 'Denzo (Nonius B.V., 1998)'
_computing_data_collection 'Collect (Nonius B.V., 1998)'
_computing_data_reduction 'Denzo (Nonius B.V., 1998)'
_computing_molecular_graphics 'PLATON 98 (Spek, 1998)'
_computing_publication_material 'SHELXL-97 (Sheldrick, 1997)'
_computing_structure_refinement 'SHELXL-97 (Sheldrick, 1997)'
_computing_structure_solution 'SHELXS-97 (Sheldrick, 1997)'
_diffrn_ambient_temperature 173(2)
_diffrn_measured_fraction_theta_full 0.996
_diffrn_measured_fraction_theta_max 0.996
_diffrn_measurement_device_type KappaCCD
_diffrn_measurement_method 'phi and omega scans'
_diffrn_radiation_monochromator graphite
_diffrn_radiation_source 'fine-focus sealed tube'
_diffrn_radiation_type MoK\a
_diffrn_radiation_wavelength 0.71073
_diffrn_reflns_av_R_equivalents 0.0731
_diffrn_reflns_av_sigmaI/netI 0.0792
_diffrn_reflns_limit_h_max 11
_diffrn_reflns_limit_h_min -9
_diffrn_reflns_limit_k_max 14
_diffrn_reflns_limit_k_min -12
_diffrn_reflns_limit_l_max 17
_diffrn_reflns_limit_l_min -13
_diffrn_reflns_number 12735
_diffrn_reflns_theta_full 27.46
_diffrn_reflns_theta_max 27.46
_diffrn_reflns_theta_min 1.58
_exptl_absorpt_coefficient_mu 1.145
_exptl_absorpt_correction_T_max 0.98762
_exptl_absorpt_correction_T_min 0.72497
_exptl_absorpt_correction_type multi-scan
_exptl_absorpt_process_details 'MULscan in PLATON (Spek, 2003)'
_exptl_crystal_colour yellow
_exptl_crystal_density_diffrn 1.379
_exptl_crystal_density_method 'not measured'
_exptl_crystal_description block
_exptl_crystal_F_000 524
_exptl_crystal_size_max 0.24
_exptl_crystal_size_mid 0.11
_exptl_crystal_size_min 0.10
_platon_squeeze_details
;
The residual electron density was assigned to two molecules of the
nitromethane solvent [141/2 = 70.5 e per asymetric unit; two molecules of
CH3NO2 would give 64e].
;
_refine_diff_density_max 1.284
_refine_diff_density_min -0.811
_refine_diff_density_rms 0.132
_refine_ls_extinction_method none
_refine_ls_goodness_of_fit_ref 1.038
_refine_ls_hydrogen_treatment constr
_refine_ls_matrix_type full
_refine_ls_number_parameters 253
_refine_ls_number_reflns 5716
_refine_ls_number_restraints 0
_refine_ls_restrained_S_all 1.038
_refine_ls_R_factor_all 0.0893
_refine_ls_R_factor_gt 0.0650
_refine_ls_shift/su_max 0.000
_refine_ls_shift/su_mean 0.000
_refine_ls_structure_factor_coef Fsqd
_refine_ls_weighting_details 'calc w=1/[\s^2^(Fo^2^)+(0.1228P)^2^+0.0000P] where P=(Fo^2^+2Fc^2^)/3'
_refine_ls_weighting_scheme calc
_refine_ls_wR_factor_gt 0.1844
_refine_ls_wR_factor_ref 0.1967
_reflns_number_gt 4062
_reflns_number_total 5716
_reflns_threshold_expression I>2sigma(I)
_cod_data_source_file C0DT00756K.TXT
_cod_data_source_block Cl3TPAFeCl2
_cod_depositor_comments
;
The following automatic conversions were performed:
'_symmetry_cell_setting' value 'Triclinic' changed to 'triclinic'
according to '/home/saulius/struct/CIF-dictionaries/cif_core.dic'
dictionary named 'cif_core.dic' version 2.4.1 from 2010-06-29.

Automatic conversion script
Id: cif_fix_enum 1555 2011-01-17 13:19:09Z saulius 
;
_cod_database_code 7014409

loop_
_symmetry_equiv_pos_as_xyz
'x, y, z'
'-x, -y, -z'

loop_
_atom_site_label
_atom_site_type_symbol
_atom_site_fract_x
_atom_site_fract_y
_atom_site_fract_z
_atom_site_U_iso_or_equiv
_atom_site_adp_type
_atom_site_occupancy
_atom_site_symmetry_multiplicity
_atom_site_calc_flag
_atom_site_refinement_flags
_atom_site_disorder_assembly
_atom_site_disorder_group
C1 C 0.1236(5) 0.6620(4) 0.3457(3) 0.0301(9) Uani 1 1 d . . .
H1A H 0.1633 0.6225 0.4050 0.036 Uiso 1 1 calc R . .
H1B H 0.0168 0.6415 0.3488 0.036 Uiso 1 1 calc R . .
C2 C 0.1001(5) 0.7970(4) 0.3566(3) 0.0325(9) Uani 1 1 d . . .
C3 C -0.0292(6) 0.8748(4) 0.3304(4) 0.0452(11) Uani 1 1 d . . .
H3 H -0.1106 0.8458 0.3085 0.054 Uiso 1 1 calc R . .
C4 C -0.0368(6) 0.9956(5) 0.3369(4) 0.0533(13) Uani 1 1 d . . .
H4 H -0.1233 1.0510 0.3185 0.064 Uiso 1 1 calc R . .
C5 C 0.0824(7) 1.0356(4) 0.3704(4) 0.0534(13) Uani 1 1 d . . .
H5 H 0.0806 1.1178 0.3761 0.064 Uiso 1 1 calc R . .
C6 C 0.2026(6) 0.9497(4) 0.3949(4) 0.0444(11) Uani 1 1 d . . .
C7 C 0.1784(5) 0.6578(4) 0.1550(3) 0.0315(9) Uani 1 1 d . . .
H7A H 0.2685 0.6428 0.0915 0.038 Uiso 1 1 calc R . .
H7B H 0.1359 0.7446 0.1607 0.038 Uiso 1 1 calc R . .
C8 C 0.0449(5) 0.5965(4) 0.1463(3) 0.0327(9) Uani 1 1 d . . .
C9 C -0.0847(5) 0.6531(5) 0.1070(3) 0.0405(11) Uani 1 1 d . . .
H9 H -0.1001 0.7361 0.0931 0.049 Uiso 1 1 calc R . .
C10 C -0.1909(5) 0.5881(5) 0.0881(4) 0.0466(13) Uani 1 1 d . . .
H10 H -0.2778 0.6252 0.0583 0.056 Uiso 1 1 calc R . .
C11 C -0.1706(5) 0.4682(6) 0.1128(3) 0.0478(14) Uani 1 1 d . . .
H11 H -0.2441 0.4218 0.1022 0.057 Uiso 1 1 calc R . .
C12 C -0.0373(5) 0.4177(4) 0.1541(3) 0.0386(10) Uani 1 1 d . . .
C13 C 0.4064(5) 0.6421(4) 0.2336(3) 0.0336(9) Uani 1 1 d . . .
H13A H 0.3955 0.7273 0.2484 0.040 Uiso 1 1 calc R . .
H13B H 0.4698 0.6270 0.1609 0.040 Uiso 1 1 calc R . .
C14 C 0.4966(5) 0.5670(4) 0.3054(3) 0.0313(9) Uani 1 1 d . . .
C15 C 0.5974(5) 0.6095(4) 0.3525(3) 0.0388(11) Uani 1 1 d . . .
H15 H 0.6011 0.6916 0.3500 0.047 Uiso 1 1 calc R . .
C16 C 0.6962(5) 0.5266(5) 0.4050(3) 0.0417(12) Uani 1 1 d . . .
H16 H 0.7688 0.5523 0.4378 0.050 Uiso 1 1 calc R . .
C17 C 0.6856(5) 0.4109(5) 0.4078(3) 0.0411(11) Uani 1 1 d . . .
H17 H 0.7523 0.3535 0.4410 0.049 Uiso 1 1 calc R . .
C18 C 0.5759(5) 0.3782(4) 0.3615(3) 0.0336(9) Uani 1 1 d . . .
N1 N 0.2419(4) 0.6150(3) 0.2465(3) 0.0284(7) Uani 1 1 d . . .
N2 N 0.2141(5) 0.8345(3) 0.3905(3) 0.0371(8) Uani 1 1 d . . .
N3 N 0.0683(4) 0.4790(3) 0.1717(3) 0.0331(8) Uani 1 1 d . . .
N4 N 0.4820(4) 0.4517(3) 0.3121(3) 0.0297(7) Uani 1 1 d . . .
Cl1 Cl 0.3568(2) 0.99539(13) 0.43589(12) 0.0651(4) Uani 1 1 d . . .
Cl2 Cl -0.00102(16) 0.26780(12) 0.18070(10) 0.0509(3) Uani 1 1 d . . .
Cl3 Cl 0.55633(14) 0.23052(11) 0.36792(11) 0.0498(3) Uani 1 1 d . . .
Cl4 Cl 0.12615(11) 0.35324(9) 0.39935(7) 0.0289(2) Uani 1 1 d . . .
Cl5 Cl 0.46052(10) 0.35164(10) 0.08988(7) 0.0294(3) Uani 1 1 d . . .
Fe1 Fe 0.27590(6) 0.42191(5) 0.24842(4) 0.0279(2) Uani 1 1 d . . .

loop_
_atom_site_aniso_label
_atom_site_aniso_U_11
_atom_site_aniso_U_22
_atom_site_aniso_U_33
_atom_site_aniso_U_23
_atom_site_aniso_U_13
_atom_site_aniso_U_12
C1 0.031(2) 0.031(2) 0.027(2) 0.0041(17) -0.0070(16) -0.0039(16)
C2 0.033(2) 0.034(2) 0.029(2) 0.0007(18) -0.0067(17) -0.0038(17)
C3 0.042(3) 0.039(3) 0.052(3) -0.004(2) -0.016(2) 0.002(2)
C4 0.056(3) 0.042(3) 0.051(3) -0.001(2) -0.013(3) 0.012(2)
C5 0.076(4) 0.031(3) 0.049(3) -0.001(2) -0.011(3) -0.004(2)
C6 0.061(3) 0.039(3) 0.040(3) 0.006(2) -0.018(2) -0.021(2)
C7 0.032(2) 0.032(2) 0.026(2) 0.0062(17) -0.0039(17) -0.0040(17)
C8 0.032(2) 0.038(2) 0.025(2) -0.0013(18) -0.0049(17) -0.0023(18)
C9 0.036(2) 0.055(3) 0.024(2) 0.003(2) -0.0068(18) 0.004(2)
C10 0.021(2) 0.082(4) 0.034(2) -0.005(2) -0.0096(18) 0.001(2)
C11 0.025(2) 0.097(4) 0.026(2) -0.013(3) -0.0053(18) -0.020(2)
C12 0.036(2) 0.055(3) 0.026(2) -0.004(2) -0.0045(18) -0.015(2)
C13 0.032(2) 0.027(2) 0.041(2) 0.0018(18) -0.0044(18) -0.0088(17)
C14 0.026(2) 0.040(3) 0.025(2) 0.0008(18) -0.0017(16) -0.0075(17)
C15 0.031(2) 0.052(3) 0.035(2) -0.010(2) -0.0017(18) -0.018(2)
C16 0.028(2) 0.073(4) 0.029(2) -0.001(2) -0.0095(18) -0.019(2)
C17 0.023(2) 0.068(3) 0.032(2) 0.001(2) -0.0085(18) -0.006(2)
C18 0.0229(19) 0.048(3) 0.028(2) 0.0036(19) -0.0061(16) -0.0029(18)
N1 0.0179(15) 0.038(2) 0.0286(17) -0.0007(14) -0.0063(13) -0.0038(13)
N2 0.043(2) 0.030(2) 0.037(2) -0.0044(16) -0.0103(16) -0.0051(16)
N3 0.0268(17) 0.046(2) 0.0273(18) -0.0039(16) -0.0065(14) -0.0071(15)
N4 0.0265(17) 0.0339(19) 0.0288(17) 0.0031(15) -0.0086(14) -0.0053(14)
Cl1 0.0930(11) 0.0511(8) 0.0697(9) 0.0059(7) -0.0370(8) -0.0364(8)
Cl2 0.0577(7) 0.0546(8) 0.0498(7) -0.0025(6) -0.0163(6) -0.0279(6)
Cl3 0.0487(7) 0.0385(7) 0.0653(8) 0.0129(6) -0.0266(6) -0.0038(5)
Cl4 0.0297(5) 0.0330(5) 0.0263(5) 0.0040(4) -0.0075(4) -0.0118(4)
Cl5 0.0172(4) 0.0552(7) 0.0162(4) -0.0016(4) -0.0040(3) -0.0076(4)
Fe1 0.0267(3) 0.0304(4) 0.0280(3) 0.0026(2) -0.0092(2) -0.0068(2)

loop_
_atom_type_symbol
_atom_type_description
_atom_type_scat_dispersion_real
_atom_type_scat_dispersion_imag
_atom_type_scat_source
C C 0.0033 0.0016 'International Tables Vol C Tables 4.2.6.8 and 6.1.1.4'
H H 0.0000 0.0000 'International Tables Vol C Tables 4.2.6.8 and 6.1.1.4'
N N 0.0061 0.0033 'International Tables Vol C Tables 4.2.6.8 and 6.1.1.4'
Cl Cl 0.1484 0.1585 'International Tables Vol C Tables 4.2.6.8 and 6.1.1.4'
Fe Fe 0.3463 0.8444 'International Tables Vol C Tables 4.2.6.8 and 6.1.1.4'

loop_
_geom_angle_atom_site_label_1
_geom_angle_atom_site_label_2
_geom_angle_atom_site_label_3
_geom_angle
_geom_angle_site_symmetry_1
_geom_angle_site_symmetry_3
_geom_angle_publ_flag
N1 C1 C2 113.1(3) . . ?
N1 C1 H1A 109.0 . . ?
C2 C1 H1A 109.0 . . ?
N1 C1 H1B 109.0 . . ?
C2 C1 H1B 109.0 . . ?
H1A C1 H1B 107.8 . . ?
N2 C2 C3 122.4(4) . . ?
N2 C2 C1 115.7(4) . . ?
C3 C2 C1 121.9(4) . . ?
C2 C3 C4 118.4(5) . . ?
C2 C3 H3 120.8 . . ?
C4 C3 H3 120.8 . . ?
C5 C4 C3 119.7(5) . . ?
C5 C4 H4 120.1 . . ?
C3 C4 H4 120.1 . . ?
C6 C5 C4 116.2(5) . . ?
C6 C5 H5 121.9 . . ?
C4 C5 H5 121.9 . . ?
N2 C6 C5 126.1(5) . . ?
N2 C6 Cl1 115.9(4) . . ?
C5 C6 Cl1 118.0(4) . . ?
N1 C7 C8 111.3(3) . . ?
N1 C7 H7A 109.4 . . ?
C8 C7 H7A 109.4 . . ?
N1 C7 H7B 109.4 . . ?
C8 C7 H7B 109.4 . . ?
H7A C7 H7B 108.0 . . ?
N3 C8 C9 122.6(4) . . ?
N3 C8 C7 115.0(3) . . ?
C9 C8 C7 122.2(4) . . ?
C10 C9 C8 119.3(5) . . ?
C10 C9 H9 120.3 . . ?
C8 C9 H9 120.3 . . ?
C9 C10 C11 119.6(4) . . ?
C9 C10 H10 120.2 . . ?
C11 C10 H10 120.2 . . ?
C10 C11 C12 117.6(4) . . ?
C10 C11 H11 121.2 . . ?
C12 C11 H11 121.2 . . ?
N3 C12 C11 123.7(5) . . ?
N3 C12 Cl2 116.8(3) . . ?
C11 C12 Cl2 119.5(4) . . ?
N1 C13 C14 111.1(3) . . ?
N1 C13 H13A 109.4 . . ?
C14 C13 H13A 109.4 . . ?
N1 C13 H13B 109.4 . . ?
C14 C13 H13B 109.4 . . ?
H13A C13 H13B 108.0 . . ?
N4 C14 C15 122.6(4) . . ?
N4 C14 C13 114.7(3) . . ?
C15 C14 C13 122.5(4) . . ?
C14 C15 C16 117.8(4) . . ?
C14 C15 H15 121.1 . . ?
C16 C15 H15 121.1 . . ?
C17 C16 C15 119.2(4) . . ?
C17 C16 H16 120.4 . . ?
C15 C16 H16 120.4 . . ?
C16 C17 C18 118.4(4) . . ?
C16 C17 H17 120.8 . . ?
C18 C17 H17 120.8 . . ?
N4 C18 C17 124.4(4) . . ?
N4 C18 Cl3 116.6(3) . . ?
C17 C18 Cl3 119.0(3) . . ?
C7 N1 C13 109.9(3) . . ?
C7 N1 C1 111.6(3) . . ?
C13 N1 C1 113.3(3) . . ?
C7 N1 Fe1 107.0(2) . . ?
C13 N1 Fe1 106.1(2) . . ?
C1 N1 Fe1 108.5(2) . . ?
C6 N2 C2 117.2(4) . . ?
C12 N3 C8 117.2(4) . . ?
C12 N3 Fe1 130.0(3) . . ?
C8 N3 Fe1 112.7(3) . . ?
C18 N4 C14 117.4(4) . . ?
C18 N4 Fe1 130.0(3) . . ?
C14 N4 Fe1 112.2(3) . . ?
N1 Fe1 N4 77.68(12) . . ?
N1 Fe1 N3 76.97(12) . . ?
N4 Fe1 N3 154.25(13) . . ?
N1 Fe1 Cl4 111.83(9) . . ?
N4 Fe1 Cl4 96.97(9) . . ?
N3 Fe1 Cl4 96.56(9) . . ?
N1 Fe1 Cl5 107.39(9) . . ?
N4 Fe1 Cl5 91.05(9) . . ?
N3 Fe1 Cl5 92.20(9) . . ?
Cl4 Fe1 Cl5 140.78(5) . . ?

loop_
_geom_bond_atom_site_label_1
_geom_bond_atom_site_label_2
_geom_bond_distance
_geom_bond_site_symmetry_2
_geom_bond_publ_flag
C1 N1 1.501(5) . ?
C1 C2 1.534(6) . ?
C1 H1A 0.9900 . ?
C1 H1B 0.9900 . ?
C2 N2 1.335(5) . ?
C2 C3 1.385(6) . ?
C3 C4 1.384(7) . ?
C3 H3 0.9500 . ?
C4 C5 1.386(7) . ?
C4 H4 0.9500 . ?
C5 C6 1.368(7) . ?
C5 H5 0.9500 . ?
C6 N2 1.311(6) . ?
C6 Cl1 1.743(5) . ?
C7 N1 1.479(5) . ?
C7 C8 1.502(6) . ?
C7 H7A 0.9900 . ?
C7 H7B 0.9900 . ?
C8 N3 1.361(6) . ?
C8 C9 1.381(6) . ?
C9 C10 1.374(7) . ?
C9 H9 0.9500 . ?
C10 C11 1.385(8) . ?
C10 H10 0.9500 . ?
C11 C12 1.405(6) . ?
C11 H11 0.9500 . ?
C12 N3 1.333(5) . ?
C12 Cl2 1.720(5) . ?
C13 N1 1.484(5) . ?
C13 C14 1.508(6) . ?
C13 H13A 0.9900 . ?
C13 H13B 0.9900 . ?
C14 N4 1.353(5) . ?
C14 C15 1.370(6) . ?
C15 C16 1.420(7) . ?
C15 H15 0.9500 . ?
C16 C17 1.350(7) . ?
C16 H16 0.9500 . ?
C17 C18 1.375(6) . ?
C17 H17 0.9500 . ?
C18 N4 1.316(5) . ?
C18 Cl3 1.736(5) . ?
N1 Fe1 2.178(4) . ?
N3 Fe1 2.250(3) . ?
N4 Fe1 2.249(3) . ?
Cl4 Fe1 2.2959(11) . ?
Cl5 Fe1 2.3697(10) . ?

loop_
_geom_torsion_atom_site_label_1
_geom_torsion_atom_site_label_2
_geom_torsion_atom_site_label_3
_geom_torsion_atom_site_label_4
_geom_torsion
_geom_torsion_site_symmetry_1
_geom_torsion_site_symmetry_2
_geom_torsion_site_symmetry_3
_geom_torsion_site_symmetry_4
_geom_torsion_publ_flag
N1 C1 C2 N2 -81.6(4) . . . . ?
N1 C1 C2 C3 96.8(5) . . . . ?
N2 C2 C3 C4 1.9(7) . . . . ?
C1 C2 C3 C4 -176.4(4) . . . . ?
C2 C3 C4 C5 -0.9(7) . . . . ?
C3 C4 C5 C6 0.3(7) . . . . ?
C4 C5 C6 N2 -0.7(8) . . . . ?
C4 C5 C6 Cl1 179.2(4) . . . . ?
N1 C7 C8 N3 -38.5(5) . . . . ?
N1 C7 C8 C9 146.8(4) . . . . ?
N3 C8 C9 C10 -2.9(6) . . . . ?
C7 C8 C9 C10 171.4(4) . . . . ?
C8 C9 C10 C11 2.7(6) . . . . ?
C9 C10 C11 C12 -1.7(6) . . . . ?
C10 C11 C12 N3 0.8(6) . . . . ?
C10 C11 C12 Cl2 -177.1(3) . . . . ?
N1 C13 C14 N4 42.5(5) . . . . ?
N1 C13 C14 C15 -143.4(4) . . . . ?
N4 C14 C15 C16 3.6(6) . . . . ?
C13 C14 C15 C16 -170.1(4) . . . . ?
C14 C15 C16 C17 -0.9(6) . . . . ?
C15 C16 C17 C18 -1.5(6) . . . . ?
C16 C17 C18 N4 1.6(6) . . . . ?
C16 C17 C18 Cl3 -178.1(3) . . . . ?
C8 C7 N1 C13 159.9(3) . . . . ?
C8 C7 N1 C1 -73.4(4) . . . . ?
C8 C7 N1 Fe1 45.2(4) . . . . ?
C14 C13 N1 C7 -161.5(3) . . . . ?
C14 C13 N1 C1 72.9(4) . . . . ?
C14 C13 N1 Fe1 -46.1(4) . . . . ?
C2 C1 N1 C7 -66.7(4) . . . . ?
C2 C1 N1 C13 58.1(4) . . . . ?
C2 C1 N1 Fe1 175.6(3) . . . . ?
C5 C6 N2 C2 1.7(7) . . . . ?
Cl1 C6 N2 C2 -178.2(3) . . . . ?
C3 C2 N2 C6 -2.3(6) . . . . ?
C1 C2 N2 C6 176.1(4) . . . . ?
C11 C12 N3 C8 -1.0(6) . . . . ?
Cl2 C12 N3 C8 177.0(3) . . . . ?
C11 C12 N3 Fe1 174.3(3) . . . . ?
Cl2 C12 N3 Fe1 -7.6(5) . . . . ?
C9 C8 N3 C12 2.0(6) . . . . ?
C7 C8 N3 C12 -172.6(3) . . . . ?
C9 C8 N3 Fe1 -174.1(3) . . . . ?
C7 C8 N3 Fe1 11.2(4) . . . . ?
C17 C18 N4 C14 1.0(6) . . . . ?
Cl3 C18 N4 C14 -179.4(3) . . . . ?
C17 C18 N4 Fe1 -171.7(3) . . . . ?
Cl3 C18 N4 Fe1 7.9(5) . . . . ?
C15 C14 N4 C18 -3.6(6) . . . . ?
C13 C14 N4 C18 170.6(4) . . . . ?
C15 C14 N4 Fe1 170.4(3) . . . . ?
C13 C14 N4 Fe1 -15.5(4) . . . . ?
C7 N1 Fe1 N4 145.9(2) . . . . ?
C13 N1 Fe1 N4 28.6(2) . . . . ?
C1 N1 Fe1 N4 -93.5(2) . . . . ?
C7 N1 Fe1 N3 -29.5(2) . . . . ?
C13 N1 Fe1 N3 -146.8(3) . . . . ?
C1 N1 Fe1 N3 91.1(2) . . . . ?
C7 N1 Fe1 Cl4 -121.4(2) . . . . ?
C13 N1 Fe1 Cl4 121.2(2) . . . . ?
C1 N1 Fe1 Cl4 -0.8(3) . . . . ?
C7 N1 Fe1 Cl5 58.7(2) . . . . ?
C13 N1 Fe1 Cl5 -58.6(3) . . . . ?
C1 N1 Fe1 Cl5 179.3(2) . . . . ?
C18 N4 Fe1 N1 165.1(4) . . . . ?
C14 N4 Fe1 N1 -7.9(3) . . . . ?
C18 N4 Fe1 N3 175.4(3) . . . . ?
C14 N4 Fe1 N3 2.4(4) . . . . ?
C18 N4 Fe1 Cl4 54.2(4) . . . . ?
C14 N4 Fe1 Cl4 -118.8(3) . . . . ?
C18 N4 Fe1 Cl5 -87.3(3) . . . . ?
C14 N4 Fe1 Cl5 99.7(3) . . . . ?
C12 N3 Fe1 N1 -164.9(4) . . . . ?
C8 N3 Fe1 N1 10.7(3) . . . . ?
C12 N3 Fe1 N4 -175.2(3) . . . . ?
C8 N3 Fe1 N4 0.3(5) . . . . ?
C12 N3 Fe1 Cl4 -53.9(4) . . . . ?
C8 N3 Fe1 Cl4 121.6(3) . . . . ?
C12 N3 Fe1 Cl5 87.8(3) . . . . ?
C8 N3 Fe1 Cl5 -96.7(3) . . . . ?

loop_
_platon_squeeze_void_nr
_platon_squeeze_void_average_x
_platon_squeeze_void_average_y
_platon_squeeze_void_average_z
_platon_squeeze_void_volume
_platon_squeeze_void_count_electrons
_platon_squeeze_void_content
1 -0.032 0.000 0.000 286 141 ' '
